data_7719522
loop_
_publ_author_name
'Martinez, Lara'
'Hunger, David'
'Cruz, Carlos'
'van Slageren, Joris'
'Paredes-Garc&#xed;a, Ver&#xf3;nica'
'Albor&#xe9;s, Pablo'

_publ_section_title
;
 SMM behaviour in a {CoIII4CoII2DyIII2} complex: Co(II)-based thermal
 barrier and Dy(III) spectator role.
;
_journal_issue 40
_journal_name_full 'Dalton transactions (Cambridge, England : 2003)'
_journal_page_first 15107
_journal_page_last 15117
_journal_paper_doi 10.1039/d5dt01689d
_journal_volume 54
_journal_year 2025
_chemical_formula_sum 'C40 H74 Co6 Dy2 N12 O34'
_chemical_formula_weight 1945.69
_space_group_crystal_system triclinic
_space_group_IT_number 2
_space_group_name_Hall '-P 1'
_space_group_name_H-M_alt 'P -1'
_atom_sites_solution_hydrogens mixed
_audit_creation_method SHELXL-2014/7
_audit_update_record
;
2025-05-27 deposited with the CCDC.	2025-09-18 downloaded from the CCDC.
;
_cell_angle_alpha 93.141(5)
_cell_angle_beta 98.978(5)
_cell_angle_gamma 96.320(5)
_cell_formula_units_Z 1
_cell_length_a 10.7312(6)
_cell_length_b 11.9579(9)
_cell_length_c 13.2061(6)
_cell_measurement_reflns_used 5101
_cell_measurement_temperature 298(2)
_cell_measurement_theta_max 27.9410
_cell_measurement_theta_min 3.4460
_cell_volume 1659.23(18)
_computing_cell_refinement 'CrysAlisPro 1.171.41.95a (Rigaku OD, 2021)'
_computing_data_collection 'CrysAlisPro 1.171.41.95a (Rigaku OD, 2021)'
_computing_data_reduction 'CrysAlisPro 1.171.41.95a (Rigaku OD, 2021)'
_computing_structure_refinement 'SHELXL-2014/7 (Sheldrick, 2014)'
_diffrn_ambient_temperature 298(2)
_diffrn_detector_area_resol_mean 16.1158
_diffrn_measured_fraction_theta_full 0.998
_diffrn_measured_fraction_theta_max 0.982
_diffrn_measurement_device_type 'Xcalibur, Eos, Gemini'
_diffrn_measurement_method '\w scans'
_diffrn_radiation_type MoK\a
_diffrn_radiation_wavelength 0.71073
_diffrn_reflns_av_R_equivalents 0.0613
_diffrn_reflns_av_unetI/netI 0.0992
_diffrn_reflns_Laue_measured_fraction_full 0.998
_diffrn_reflns_Laue_measured_fraction_max 0.982
_diffrn_reflns_limit_h_max 13
_diffrn_reflns_limit_h_min -13
_diffrn_reflns_limit_k_max 15
_diffrn_reflns_limit_k_min -15
_diffrn_reflns_limit_l_max 16
_diffrn_reflns_limit_l_min -16
_diffrn_reflns_number 13184
_diffrn_reflns_point_group_measured_fraction_full 0.998
_diffrn_reflns_point_group_measured_fraction_max 0.982
_diffrn_reflns_theta_full 25.242
_diffrn_reflns_theta_max 26.997
_diffrn_reflns_theta_min 3.368
_diffrn_source 'fine-focus sealed X-ray tube'
_exptl_absorpt_coefficient_mu 3.779
_exptl_absorpt_correction_T_max 1.00000
_exptl_absorpt_correction_T_min 0.62658
_exptl_absorpt_correction_type multi-scan
_exptl_absorpt_process_details
;
CrysAlisPro 1.171.41.95a (Rigaku Oxford Diffraction, 2021)
Empirical absorption correction using spherical harmonics,
implemented in SCALE3 ABSPACK scaling algorithm.
;
_exptl_crystal_colour 'dark violet'
_exptl_crystal_density_diffrn 1.947
_exptl_crystal_description block
_exptl_crystal_F_000 964
_exptl_crystal_preparation 'Magnetic properties'
_exptl_crystal_recrystallization_method 'Re-crystallisation from solvent: CH3CN'
_exptl_crystal_size_max 0.25
_exptl_crystal_size_mid 0.20
_exptl_crystal_size_min 0.15
_refine_diff_density_max 0.988
_refine_diff_density_min -1.129
_refine_diff_density_rms 0.139
_refine_ls_extinction_method none
_refine_ls_goodness_of_fit_ref 0.951
_refine_ls_hydrogen_treatment constr
_refine_ls_matrix_type full
_refine_ls_number_parameters 429
_refine_ls_number_reflns 7121
_refine_ls_number_restraints 33
_refine_ls_restrained_S_all 0.949
_refine_ls_R_factor_all 0.0735
_refine_ls_R_factor_gt 0.0451
_refine_ls_shift/su_max 0.000
_refine_ls_shift/su_mean 0.000
_refine_ls_structure_factor_coef Fsqd
_refine_ls_weighting_details 'w=1/[\s^2^(Fo^2^)+(0.0143P)^2^] where P=(Fo^2^+2Fc^2^)/3'
_refine_ls_weighting_scheme calc
_refine_ls_wR_factor_gt 0.0711
_refine_ls_wR_factor_ref 0.0837
_reflns_Friedel_coverage 0.000
_reflns_number_gt 5107
_reflns_number_total 7121
_reflns_threshold_expression 'I > 2\s(I)'
_cod_data_source_file d5dt01689d2.cif
_cod_data_source_block shelx
_cod_depositor_comments 'Adding full bibliography for 7719522.cif.'
_cod_database_code 7719522
_shelx_shelxl_version_number 2014/7
_shelx_space_group_comment
;
The symmetry employed for this shelxl refinement is uniquely defined
by the following loop, which should always be used as a source of
symmetry information in preference to the above space-group names.
They are only intended as comments.
;

loop_
_space_group_symop_operation_xyz
'x, y, z'
'-x, -y, -z'

loop_
_atom_site_label
_atom_site_type_symbol
_atom_site_fract_x
_atom_site_fract_y
_atom_site_fract_z
_atom_site_U_iso_or_equiv
_atom_site_adp_type
_atom_site_occupancy
_atom_site_site_symmetry_order
_atom_site_calc_flag
_atom_site_refinement_flags_posn
_atom_site_refinement_flags_adp
_atom_site_refinement_flags_occupancy
_atom_site_disorder_assembly
_atom_site_disorder_group
Dy1 Dy 0.42884(2) 0.27137(3) 0.23473(2) 0.03493(9) Uani 1 1 d . . . . .
Co2 Co 0.50976(6) 0.54312(7) 0.17878(5) 0.02908(18) Uani 1 1 d . . . . .
Co1 Co 0.72566(6) 0.57061(7) 0.02505(6) 0.0327(2) Uani 1 1 d . . . . .
Co3 Co 0.70690(6) 0.39187(7) 0.20595(6) 0.03232(19) Uani 1 1 d . . . . .
O12 O 0.5938(3) 0.6343(3) 0.0898(3) 0.0362(10) Uani 1 1 d . . . . .
O4 O 0.6755(3) 0.5329(4) 0.2607(3) 0.0414(11) Uani 1 1 d D . . . .
O3 O 0.6318(3) 0.3156(4) 0.3067(3) 0.0417(11) Uani 1 1 d . . . . .
O1 O 0.4293(3) 0.4641(3) 0.2738(3) 0.0376(10) Uani 1 1 d . . . . .
O11 O 0.3562(3) 0.5388(4) 0.0866(3) 0.0397(10) Uani 1 1 d . . . . .
O13 O 0.8039(3) 0.4633(3) 0.1130(3) 0.0369(10) Uani 1 1 d . . . . .
O15 O 0.5332(3) 0.1630(4) 0.1253(3) 0.0448(11) Uani 1 1 d . . . . .
O17 O 0.2803(3) 0.2711(4) 0.0869(3) 0.0437(11) Uani 1 1 d . . . . .
O14 O 0.7334(3) 0.2501(4) 0.1422(3) 0.0431(11) Uani 1 1 d . . . . .
O5 O 0.2194(4) 0.2892(4) 0.2885(3) 0.0530(13) Uani 1 1 d . . . . .
O16 O 0.1226(3) 0.3141(4) -0.0208(3) 0.0498(12) Uani 1 1 d . . . . .
O6 O 0.3727(4) 0.2832(4) 0.4118(3) 0.0554(13) Uani 1 1 d . . . . .
O9 O 0.4929(4) 0.1036(5) 0.3300(4) 0.0665(14) Uani 1 1 d . . . . .
N3 N 0.8598(4) 0.4056(5) 0.3030(4) 0.0428(13) Uani 1 1 d . . . . .
N4 N 0.4702(4) 0.6795(4) 0.2407(3) 0.0342(11) Uani 1 1 d . . . . .
O8 O 0.3135(4) 0.0794(4) 0.2320(4) 0.0641(14) Uani 1 1 d . . . . .
O10 O 0.3817(5) -0.0600(4) 0.3138(4) 0.0786(16) Uani 1 1 d . . . . .
N2 N 0.2560(5) 0.2910(5) 0.3830(4) 0.0546(16) Uani 1 1 d . . . . .
N1 N 0.3957(6) 0.0382(5) 0.2924(5) 0.0560(16) Uani 1 1 d . . . . .
O7 O 0.1851(5) 0.3008(6) 0.4446(4) 0.096(2) Uani 1 1 d . . . . .
C7 C 0.3930(6) 0.5384(6) 0.3493(5) 0.0498(18) Uani 1 1 d . . . . .
H7A H 0.4145 0.5109 0.4169 0.060 Uiso 1 1 calc R U . . .
H7B H 0.3018 0.5402 0.3355 0.060 Uiso 1 1 calc R U . . .
C1 C 0.7176(5) 0.2959(7) 0.3932(5) 0.058(2) Uani 1 1 d . . . . .
H1A H 0.6955 0.2210 0.4148 0.070 Uiso 1 1 calc R U . . .
H1B H 0.7146 0.3506 0.4494 0.070 Uiso 1 1 calc R U . . .
C13 C 0.6469(6) 0.1676(5) 0.1144(4) 0.0414(15) Uani 1 1 d . . . . .
C15 C 0.1648(5) 0.2518(6) 0.0444(4) 0.0406(16) Uani 1 1 d . . . . .
C8 C 0.4603(6) 0.6562(6) 0.3479(4) 0.0486(17) Uani 1 1 d . . . . .
H8A H 0.4131 0.7109 0.3773 0.058 Uiso 1 1 calc R U . . .
H8B H 0.5445 0.6623 0.3887 0.058 Uiso 1 1 calc R U . . .
C12 C 0.6063(6) 0.7510(5) 0.1212(5) 0.0495(17) Uani 1 1 d . . . . .
H12A H 0.5480 0.7884 0.0747 0.059 Uiso 1 1 calc R U . . .
H12B H 0.6921 0.7850 0.1190 0.059 Uiso 1 1 calc R U . . .
C3 C 0.9636(5) 0.4063(6) 0.2404(5) 0.0531(19) Uani 1 1 d . . . . .
H3A H 0.9672 0.3309 0.2107 0.064 Uiso 1 1 calc R U . . .
H3B H 1.0449 0.4325 0.2828 0.064 Uiso 1 1 calc R U . . .
C10 C 0.3478(5) 0.7088(6) 0.1821(5) 0.0468(17) Uani 1 1 d . . . . .
H10A H 0.2991 0.7422 0.2292 0.056 Uiso 1 1 calc R U . . .
H10B H 0.3659 0.7633 0.1330 0.056 Uiso 1 1 calc R U . . .
C11 C 0.5773(5) 0.7664(5) 0.2307(5) 0.0446(16) Uani 1 1 d . . . . .
H11A H 0.6515 0.7571 0.2803 0.054 Uiso 1 1 calc R U . . .
H11B H 0.5539 0.8413 0.2434 0.054 Uiso 1 1 calc R U . . .
C2 C 0.8509(5) 0.3059(6) 0.3647(5) 0.058(2) Uani 1 1 d . . . . .
H2A H 0.9149 0.3165 0.4261 0.070 Uiso 1 1 calc R U . . .
H2B H 0.8628 0.2384 0.3249 0.070 Uiso 1 1 calc R U . . .
C4 C 0.9339(5) 0.4856(7) 0.1563(5) 0.057(2) Uani 1 1 d . . . . .
H4A H 0.9530 0.5632 0.1848 0.068 Uiso 1 1 calc R U . . .
H4B H 0.9859 0.4747 0.1036 0.068 Uiso 1 1 calc R U . . .
C9 C 0.2729(5) 0.6046(6) 0.1270(5) 0.055(2) Uani 1 1 d . . . . .
H9A H 0.2288 0.5623 0.1741 0.065 Uiso 1 1 calc R U . . .
H9B H 0.2101 0.6246 0.0720 0.065 Uiso 1 1 calc R U . . .
C5 C 0.8665(5) 0.5114(6) 0.3679(5) 0.058(2) Uani 1 1 d D . . . .
H5A H 0.9211 0.5707 0.3435 0.070 Uiso 1 1 calc R U . A 1
H5B H 0.9017 0.5005 0.4384 0.070 Uiso 1 1 calc R U . A 1
C14 C 0.6894(6) 0.0667(6) 0.0625(6) 0.068(2) Uani 1 1 d . . . . .
H14A H 0.7784 0.0813 0.0591 0.102 Uiso 1 1 calc R U . . .
H14B H 0.6748 0.0021 0.1010 0.102 Uiso 1 1 calc R U . . .
H14C H 0.6421 0.0522 -0.0058 0.102 Uiso 1 1 calc R U . . .
C16 C 0.0814(6) 0.1540(6) 0.0705(5) 0.063(2) Uani 1 1 d . . . . .
H16A H 0.1284 0.1145 0.1222 0.094 Uiso 1 1 calc R U . . .
H16B H 0.0100 0.1800 0.0962 0.094 Uiso 1 1 calc R U . . .
H16C H 0.0518 0.1039 0.0101 0.094 Uiso 1 1 calc R U . . .
C18 C 0.9155(8) 0.2060(10) 0.6946(7) 0.090(3) Uani 1 1 d . U . . .
C17 C 0.9450(8) 0.1290(9) 0.7740(6) 0.115(4) Uani 1 1 d . U . . .
H17A H 0.9866 0.1713 0.8362 0.172 Uiso 1 1 calc R U . . .
H17B H 1.0001 0.0778 0.7520 0.172 Uiso 1 1 calc R U . . .
H17C H 0.8679 0.0871 0.7862 0.172 Uiso 1 1 calc R U . . .
N5 N 0.1731(11) 0.0112(11) 0.6814(9) 0.171(5) Uani 1 1 d . U . . .
C6A C 0.7269(9) 0.5464(12) 0.3624(8) 0.045(2) Uani 0.5 1 d D . P B 1
H6A1 H 0.6775 0.4982 0.4021 0.054 Uiso 0.5 1 calc R U P B 1
H6A2 H 0.7297 0.6242 0.3886 0.054 Uiso 0.5 1 calc R U P B 1
C6B C 0.7823(10) 0.5957(10) 0.3101(9) 0.045(2) Uani 0.5 1 d D . P B 2
H6B1 H 0.7615 0.6517 0.3587 0.054 Uiso 0.5 1 calc R U P B 2
H6B2 H 0.8273 0.6342 0.2613 0.054 Uiso 0.5 1 calc R U P B 2
N6 N 0.8904(8) 0.2667(10) 0.6357(7) 0.127(4) Uani 1 1 d . U . . .
C20 C 0.2731(12) 0.0297(9) 0.5192(7) 0.140(5) Uani 1 1 d . U . . .
H20A H 0.3295 0.0989 0.5271 0.210 Uiso 1 1 calc R U . . .
H20B H 0.2117 0.0289 0.4578 0.210 Uiso 1 1 calc R U . . .
H20C H 0.3211 -0.0329 0.5142 0.210 Uiso 1 1 calc R U . . .
C19 C 0.2091(12) 0.0213(10) 0.6061(10) 0.117(4) Uani 1 1 d . U . . .
O2 O 0.5410(3) 0.3979(3) 0.1261(3) 0.0294(9) Uani 1 1 d D . . . .
H2 H 0.5216 0.3927 0.0591 0.044 Uiso 1 1 d DR U . . .

loop_
_atom_site_aniso_label
_atom_site_aniso_U_11
_atom_site_aniso_U_22
_atom_site_aniso_U_33
_atom_site_aniso_U_23
_atom_site_aniso_U_13
_atom_site_aniso_U_12
Dy1 0.02793(15) 0.03812(19) 0.03800(18) 0.00372(13) 0.00418(11) 0.00196(13)
Co2 0.0272(4) 0.0303(5) 0.0283(4) -0.0028(3) 0.0025(3) 0.0023(3)
Co1 0.0251(4) 0.0352(5) 0.0355(5) -0.0013(4) 0.0016(3) -0.0001(4)
Co3 0.0241(4) 0.0336(5) 0.0369(5) 0.0024(4) -0.0010(3) 0.0017(3)
O12 0.040(2) 0.031(3) 0.039(2) -0.0008(19) 0.0123(17) 0.0053(19)
O4 0.029(2) 0.038(3) 0.050(3) -0.011(2) -0.0105(17) -0.0002(19)
O3 0.033(2) 0.054(3) 0.036(2) 0.012(2) -0.0021(17) 0.000(2)
O1 0.039(2) 0.037(3) 0.039(2) 0.000(2) 0.0141(17) 0.004(2)
O11 0.035(2) 0.039(3) 0.044(2) -0.009(2) 0.0025(17) 0.011(2)
O13 0.0226(19) 0.044(3) 0.044(2) 0.007(2) 0.0033(16) 0.0034(19)
O15 0.034(2) 0.041(3) 0.058(3) -0.007(2) 0.0102(19) 0.003(2)
O17 0.034(2) 0.052(3) 0.041(2) 0.006(2) 0.0022(18) -0.008(2)
O14 0.033(2) 0.038(3) 0.058(3) -0.002(2) 0.0086(19) 0.006(2)
O5 0.039(2) 0.078(4) 0.043(3) 0.001(3) 0.0057(19) 0.015(2)
O16 0.036(2) 0.056(3) 0.054(3) 0.016(2) -0.0024(19) -0.004(2)
O6 0.057(3) 0.068(4) 0.041(3) 0.015(2) 0.003(2) 0.010(3)
O9 0.064(3) 0.061(4) 0.071(4) 0.019(3) 0.003(3) -0.004(3)
N3 0.023(2) 0.052(4) 0.049(3) 0.007(3) -0.005(2) -0.002(2)
N4 0.033(3) 0.031(3) 0.037(3) -0.004(2) 0.003(2) 0.004(2)
O8 0.045(3) 0.054(4) 0.092(4) 0.012(3) 0.007(2) 0.003(3)
O10 0.083(4) 0.030(3) 0.128(5) 0.019(3) 0.025(3) 0.013(3)
N2 0.054(4) 0.065(5) 0.051(4) 0.004(3) 0.024(3) 0.013(3)
N1 0.065(4) 0.035(4) 0.081(5) 0.011(3) 0.037(3) 0.025(3)
O7 0.088(4) 0.147(7) 0.065(4) 0.005(4) 0.047(3) 0.024(4)
C7 0.068(4) 0.046(5) 0.037(4) -0.006(3) 0.021(3) 0.001(4)
C1 0.039(4) 0.080(6) 0.053(4) 0.032(4) -0.007(3) -0.001(4)
C13 0.052(4) 0.031(4) 0.043(4) 0.004(3) 0.009(3) 0.009(3)
C15 0.038(3) 0.047(4) 0.033(4) -0.004(3) 0.003(3) -0.009(3)
C8 0.058(4) 0.050(5) 0.037(4) -0.010(3) 0.010(3) 0.004(4)
C12 0.063(4) 0.029(4) 0.057(4) -0.007(3) 0.018(3) 0.001(3)
C3 0.025(3) 0.073(6) 0.060(5) 0.011(4) 0.000(3) 0.006(3)
C10 0.042(4) 0.038(4) 0.059(4) -0.012(3) 0.003(3) 0.014(3)
C11 0.043(3) 0.029(4) 0.060(4) -0.009(3) 0.008(3) 0.001(3)
C2 0.036(4) 0.063(6) 0.071(5) 0.031(4) -0.013(3) 0.001(3)
C4 0.022(3) 0.083(6) 0.063(5) 0.021(4) -0.003(3) 0.002(3)
C9 0.040(4) 0.062(5) 0.057(4) -0.018(4) -0.006(3) 0.016(4)
C5 0.045(4) 0.064(6) 0.053(4) -0.002(4) -0.029(3) 0.004(4)
C14 0.058(4) 0.049(5) 0.101(6) -0.010(5) 0.023(4) 0.014(4)
C16 0.050(4) 0.067(6) 0.065(5) 0.014(4) 0.003(3) -0.014(4)
C18 0.058(5) 0.122(11) 0.078(8) 0.006(5) 0.008(5) -0.030(6)
C17 0.082(6) 0.158(12) 0.095(8) 0.022(7) -0.009(5) 0.001(7)
N5 0.168(10) 0.194(13) 0.163(11) -0.001(10) 0.076(8) 0.014(9)
C6A 0.038(6) 0.046(7) 0.045(6) -0.002(4) -0.012(4) 0.001(5)
C6B 0.038(6) 0.046(7) 0.045(6) -0.002(4) -0.012(4) 0.001(5)
N6 0.117(7) 0.149(11) 0.105(8) 0.035(6) 0.010(5) -0.029(6)
C20 0.249(14) 0.085(9) 0.093(8) 0.013(7) 0.043(8) 0.023(9)
C19 0.147(11) 0.084(9) 0.118(10) 0.004(8) 0.024(8) -0.001(8)
O2 0.0249(18) 0.029(2) 0.033(2) -0.0029(17) 0.0000(15) 0.0059(17)

loop_
_atom_type_symbol
_atom_type_description
_atom_type_scat_dispersion_real
_atom_type_scat_dispersion_imag
_atom_type_scat_source
C C 0.0033 0.0016 'International Tables Vol C Tables 4.2.6.8 and 6.1.1.4'
H H 0.0000 0.0000 'International Tables Vol C Tables 4.2.6.8 and 6.1.1.4'
N N 0.0061 0.0033 'International Tables Vol C Tables 4.2.6.8 and 6.1.1.4'
O O 0.0106 0.0060 'International Tables Vol C Tables 4.2.6.8 and 6.1.1.4'
Co Co 0.3494 0.9721 'International Tables Vol C Tables 4.2.6.8 and 6.1.1.4'
Dy Dy -0.1892 4.4098 'International Tables Vol C Tables 4.2.6.8 and 6.1.1.4'

loop_
_geom_angle_atom_site_label_1
_geom_angle_atom_site_label_2
_geom_angle_atom_site_label_3
_geom_angle
_geom_angle_site_symmetry_1
_geom_angle_site_symmetry_3
_geom_angle_publ_flag
O3 Dy1 O17 145.83(13) . . ?
O3 Dy1 O1 80.52(14) . . ?
O17 Dy1 O1 92.58(14) . . ?
O3 Dy1 O15 78.45(14) . . ?
O17 Dy1 O15 83.17(14) . . ?
O1 Dy1 O15 134.45(13) . . ?
O3 Dy1 O8 122.91(16) . . ?
O17 Dy1 O8 79.81(16) . . ?
O1 Dy1 O8 146.58(14) . . ?
O15 Dy1 O8 77.34(15) . . ?
O3 Dy1 O2 69.97(12) . . ?
O17 Dy1 O2 76.82(12) . . ?
O1 Dy1 O2 64.57(12) . . ?
O15 Dy1 O2 70.34(13) . . ?
O8 Dy1 O2 141.87(14) . . ?
O3 Dy1 O5 135.66(14) . . ?
O17 Dy1 O5 72.36(13) . . ?
O1 Dy1 O5 74.99(14) . . ?
O15 Dy1 O5 143.19(14) . . ?
O8 Dy1 O5 71.68(16) . . ?
O2 Dy1 O5 127.15(13) . . ?
O3 Dy1 O6 87.89(14) . . ?
O17 Dy1 O6 123.03(13) . . ?
O1 Dy1 O6 75.84(14) . . ?
O15 Dy1 O6 142.30(15) . . ?
O8 Dy1 O6 81.25(16) . . ?
O2 Dy1 O6 136.87(14) . . ?
O5 Dy1 O6 50.69(13) . . ?
O3 Dy1 O9 73.40(15) . . ?
O17 Dy1 O9 127.73(16) . . ?
O1 Dy1 O9 136.85(15) . . ?
O15 Dy1 O9 72.91(15) . . ?
O8 Dy1 O9 50.24(15) . . ?
O2 Dy1 O9 132.05(13) . . ?
O5 Dy1 O9 100.68(16) . . ?
O6 Dy1 O9 69.53(16) . . ?
O3 Dy1 N2 112.25(15) . . ?
O17 Dy1 N2 97.45(15) . . ?
O1 Dy1 N2 73.73(15) . . ?
O15 Dy1 N2 151.82(16) . . ?
O8 Dy1 N2 75.08(16) . . ?
O2 Dy1 N2 137.41(14) . . ?
O5 Dy1 N2 25.10(13) . . ?
O6 Dy1 N2 25.59(13) . . ?
O9 Dy1 N2 85.01(16) . . ?
O3 Dy1 N1 98.09(17) . . ?
O17 Dy1 N1 103.76(18) . . ?
O1 Dy1 N1 150.21(14) . . ?
O15 Dy1 N1 73.06(14) . . ?
O8 Dy1 N1 25.13(15) . . ?
O2 Dy1 N1 143.06(13) . . ?
O5 Dy1 N1 86.31(16) . . ?
O6 Dy1 N1 74.38(16) . . ?
O9 Dy1 N1 25.12(15) . . ?
N2 Dy1 N1 79.51(16) . . ?
O3 Dy1 Co3 34.17(9) . . ?
O17 Dy1 Co3 111.76(9) . . ?
O1 Dy1 Co3 73.57(8) . . ?
O15 Dy1 Co3 66.37(10) . . ?
O8 Dy1 Co3 139.48(11) . . ?
O2 Dy1 Co3 36.35(7) . . ?
O5 Dy1 Co3 148.43(12) . . ?
O6 Dy1 Co3 117.31(11) . . ?
O9 Dy1 Co3 100.17(11) . . ?
N2 Dy1 Co3 136.58(12) . . ?
N1 Dy1 Co3 120.86(12) . . ?
O1 Co2 O11 92.18(17) . . ?
O1 Co2 N4 88.62(18) . . ?
O11 Co2 N4 87.52(18) . . ?
O1 Co2 O12 175.27(17) . . ?
O11 Co2 O12 89.51(17) . . ?
N4 Co2 O12 87.04(18) . . ?
O1 Co2 O2 85.65(16) . . ?
O11 Co2 O2 92.57(16) . . ?
N4 Co2 O2 174.26(18) . . ?
O12 Co2 O2 98.70(16) . . ?
O1 Co2 O4 90.44(17) . . ?
O11 Co2 O4 172.14(17) . . ?
N4 Co2 O4 99.96(18) . . ?
O12 Co2 O4 88.46(17) . . ?
O2 Co2 O4 80.24(15) . . ?
O1 Co2 Co3 88.35(12) . . ?
O11 Co2 Co3 133.21(13) . . ?
N4 Co2 Co3 139.24(13) . . ?
O12 Co2 Co3 93.72(12) . . ?
O2 Co2 Co3 40.80(10) . . ?
O4 Co2 Co3 39.46(12) . . ?
O1 Co2 Dy1 40.33(12) . . ?
O11 Co2 Dy1 90.77(13) . . ?
N4 Co2 Dy1 128.84(14) . . ?
O12 Co2 Dy1 144.10(12) . . ?
O2 Co2 Dy1 45.43(10) . . ?
O4 Co2 Dy1 86.44(13) . . ?
Co3 Co2 Dy1 61.12(2) . . ?
O11 Co1 O13 96.69(17) 2_665 . ?
O11 Co1 O12 108.77(15) 2_665 . ?
O13 Co1 O12 109.64(15) . . ?
O11 Co1 O16 125.91(16) 2_665 2_665 ?
O13 Co1 O16 100.88(16) . 2_665 ?
O12 Co1 O16 112.39(18) . 2_665 ?
O4 Co3 O3 91.86(19) . . ?
O4 Co3 N3 88.3(2) . . ?
O3 Co3 N3 85.48(19) . . ?
O4 Co3 O13 90.96(18) . . ?
O3 Co3 O13 172.31(15) . . ?
N3 Co3 O13 87.46(18) . . ?
O4 Co3 O14 176.49(17) . . ?
O3 Co3 O14 90.15(18) . . ?
N3 Co3 O14 94.8(2) . . ?
O13 Co3 O14 87.41(17) . . ?
O4 Co3 O2 81.58(15) . . ?
O3 Co3 O2 90.42(15) . . ?
N3 Co3 O2 168.9(2) . . ?
O13 Co3 O2 97.07(15) . . ?
O14 Co3 O2 95.53(16) . . ?
O4 Co3 Co2 41.19(10) . . ?
O3 Co3 Co2 92.38(12) . . ?
N3 Co3 Co2 129.38(17) . . ?
O13 Co3 Co2 94.45(12) . . ?
O14 Co3 Co2 135.84(12) . . ?
O2 Co3 Co2 40.40(11) . . ?
O4 Co3 Dy1 92.54(11) . . ?
O3 Co3 Dy1 41.62(11) . . ?
N3 Co3 Dy1 127.10(16) . . ?
O13 Co3 Dy1 145.34(11) . . ?
O14 Co3 Dy1 87.05(11) . . ?
O2 Co3 Dy1 49.58(11) . . ?
Co2 Co3 Dy1 66.98(2) . . ?
C12 O12 Co2 112.4(3) . . ?
C12 O12 Co1 120.8(3) . . ?
Co2 O12 Co1 117.6(2) . . ?
C6B O4 Co3 112.7(6) . . ?
C6A O4 Co3 109.1(6) . . ?
C6B O4 Co2 143.0(6) . . ?
C6A O4 Co2 136.2(5) . . ?
Co3 O4 Co2 99.35(16) . . ?
C1 O3 Co3 114.4(3) . . ?
C1 O3 Dy1 141.0(3) . . ?
Co3 O3 Dy1 104.21(16) . . ?
C7 O1 Co2 111.8(4) . . ?
C7 O1 Dy1 139.7(3) . . ?
Co2 O1 Dy1 108.39(16) . . ?
C9 O11 Co2 110.9(3) . . ?
C9 O11 Co1 114.1(3) . 2_665 ?
Co2 O11 Co1 131.5(2) . 2_665 ?
C4 O13 Co3 111.4(3) . . ?
C4 O13 Co1 119.6(4) . . ?
Co3 O13 Co1 118.09(17) . . ?
C13 O15 Dy1 131.6(4) . . ?
C15 O17 Dy1 147.8(4) . . ?
C13 O14 Co3 124.6(4) . . ?
N2 O5 Dy1 97.1(3) . . ?
C15 O16 Co1 102.8(3) . 2_665 ?
N2 O6 Dy1 95.7(3) . . ?
N1 O9 Dy1 95.7(4) . . ?
C5 N3 C2 111.1(5) . . ?
C5 N3 C3 113.0(5) . . ?
C2 N3 C3 112.7(5) . . ?
C5 N3 Co3 107.9(4) . . ?
C2 N3 Co3 106.3(4) . . ?
C3 N3 Co3 105.3(4) . . ?
C8 N4 C11 113.8(4) . . ?
C8 N4 C10 112.6(5) . . ?
C11 N4 C10 110.4(5) . . ?
C8 N4 Co2 105.5(4) . . ?
C11 N4 Co2 105.4(3) . . ?
C10 N4 Co2 108.7(3) . . ?
N1 O8 Dy1 97.8(4) . . ?
O7 N2 O5 122.3(6) . . ?
O7 N2 O6 121.1(6) . . ?
O5 N2 O6 116.6(5) . . ?
O7 N2 Dy1 179.0(5) . . ?
O5 N2 Dy1 57.8(3) . . ?
O6 N2 Dy1 58.7(3) . . ?
O10 N1 O9 121.7(7) . . ?
O10 N1 O8 122.1(7) . . ?
O9 N1 O8 116.2(6) . . ?
O10 N1 Dy1 178.3(5) . . ?
O9 N1 Dy1 59.2(3) . . ?
O8 N1 Dy1 57.1(3) . . ?
O1 C7 C8 110.4(5) . . ?
O1 C7 H7A 109.6 . . ?
C8 C7 H7A 109.6 . . ?
O1 C7 H7B 109.6 . . ?
C8 C7 H7B 109.6 . . ?
H7A C7 H7B 108.1 . . ?
O3 C1 C2 108.3(5) . . ?
O3 C1 H1A 110.0 . . ?
C2 C1 H1A 110.0 . . ?
O3 C1 H1B 110.0 . . ?
C2 C1 H1B 110.0 . . ?
H1A C1 H1B 108.4 . . ?
O15 C13 O14 126.9(6) . . ?
O15 C13 C14 118.0(6) . . ?
O14 C13 C14 115.1(5) . . ?
O16 C15 O17 119.4(6) . . ?
O16 C15 C16 120.0(5) . . ?
O17 C15 C16 120.6(6) . . ?
N4 C8 C7 109.0(5) . . ?
N4 C8 H8A 109.9 . . ?
C7 C8 H8A 109.9 . . ?
N4 C8 H8B 109.9 . . ?
C7 C8 H8B 109.9 . . ?
H8A C8 H8B 108.3 . . ?
O12 C12 C11 109.7(5) . . ?
O12 C12 H12A 109.7 . . ?
C11 C12 H12A 109.7 . . ?
O12 C12 H12B 109.7 . . ?
C11 C12 H12B 109.7 . . ?
H12A C12 H12B 108.2 . . ?
N3 C3 C4 106.7(5) . . ?
N3 C3 H3A 110.4 . . ?
C4 C3 H3A 110.4 . . ?
N3 C3 H3B 110.4 . . ?
C4 C3 H3B 110.4 . . ?
H3A C3 H3B 108.6 . . ?
C9 C10 N4 109.5(5) . . ?
C9 C10 H10A 109.8 . . ?
N4 C10 H10A 109.8 . . ?
C9 C10 H10B 109.8 . . ?
N4 C10 H10B 109.8 . . ?
H10A C10 H10B 108.2 . . ?
N4 C11 C12 107.7(5) . . ?
N4 C11 H11A 110.2 . . ?
C12 C11 H11A 110.2 . . ?
N4 C11 H11B 110.2 . . ?
C12 C11 H11B 110.2 . . ?
H11A C11 H11B 108.5 . . ?
N3 C2 C1 105.7(5) . . ?
N3 C2 H2A 110.6 . . ?
C1 C2 H2A 110.6 . . ?
N3 C2 H2B 110.6 . . ?
C1 C2 H2B 110.6 . . ?
H2A C2 H2B 108.7 . . ?
O13 C4 C3 109.3(5) . . ?
O13 C4 H4A 109.8 . . ?
C3 C4 H4A 109.8 . . ?
O13 C4 H4B 109.8 . . ?
C3 C4 H4B 109.8 . . ?
H4A C4 H4B 108.3 . . ?
O11 C9 C10 108.6(5) . . ?
O11 C9 H9A 110.0 . . ?
C10 C9 H9A 110.0 . . ?
O11 C9 H9B 110.0 . . ?
C10 C9 H9B 110.0 . . ?
H9A C9 H9B 108.3 . . ?
N3 C5 C6B 110.3(6) . . ?
N3 C5 C6A 108.6(6) . . ?
N3 C5 H5A 110.0 . . ?
C6A C5 H5A 110.0 . . ?
N3 C5 H5B 110.0 . . ?
C6A C5 H5B 110.0 . . ?
H5A C5 H5B 108.3 . . ?
C13 C14 H14A 109.5 . . ?
C13 C14 H14B 109.5 . . ?
H14A C14 H14B 109.5 . . ?
C13 C14 H14C 109.5 . . ?
H14A C14 H14C 109.5 . . ?
H14B C14 H14C 109.5 . . ?
C15 C16 H16A 109.5 . . ?
C15 C16 H16B 109.5 . . ?
H16A C16 H16B 109.5 . . ?
C15 C16 H16C 109.5 . . ?
H16A C16 H16C 109.5 . . ?
H16B C16 H16C 109.5 . . ?
N6 C18 C17 177.7(14) . . ?
C18 C17 H17A 109.5 . . ?
C18 C17 H17B 109.5 . . ?
H17A C17 H17B 109.5 . . ?
C18 C17 H17C 109.5 . . ?
H17A C17 H17C 109.5 . . ?
H17B C17 H17C 109.5 . . ?
O4 C6A C5 105.1(7) . . ?
O4 C6A H6A1 110.7 . . ?
C5 C6A H6A1 110.7 . . ?
O4 C6A H6A2 110.7 . . ?
C5 C6A H6A2 110.7 . . ?
H6A1 C6A H6A2 108.8 . . ?
O4 C6B C5 106.5(8) . . ?
O4 C6B H6B1 110.4 . . ?
C5 C6B H6B1 110.4 . . ?
O4 C6B H6B2 110.4 . . ?
C5 C6B H6B2 110.4 . . ?
H6B1 C6B H6B2 108.6 . . ?
C19 C20 H20A 109.5 . . ?
C19 C20 H20B 109.5 . . ?
H20A C20 H20B 109.5 . . ?
C19 C20 H20C 109.5 . . ?
H20A C20 H20C 109.5 . . ?
H20B C20 H20C 109.5 . . ?
N5 C19 C20 171.0(16) . . ?
Co2 O2 Co3 98.79(16) . . ?
Co2 O2 Dy1 101.20(13) . . ?
Co3 O2 Dy1 94.07(14) . . ?
Co2 O2 H2 109.3 . . ?
Co3 O2 H2 126.6 . . ?
Dy1 O2 H2 122.2 . . ?

loop_
_geom_bond_atom_site_label_1
_geom_bond_atom_site_label_2
_geom_bond_distance
_geom_bond_site_symmetry_2
_geom_bond_publ_flag
Dy1 O3 2.230(3) . ?
Dy1 O17 2.319(4) . ?
Dy1 O1 2.333(4) . ?
Dy1 O15 2.375(4) . ?
Dy1 O8 2.481(5) . ?
Dy1 O2 2.484(3) . ?
Dy1 O5 2.488(4) . ?
Dy1 O6 2.505(4) . ?
Dy1 O9 2.528(5) . ?
Dy1 N2 2.917(5) . ?
Dy1 N1 2.929(6) . ?
Dy1 Co3 3.2545(8) . ?
Co2 O1 1.872(4) . ?
Co2 O11 1.884(4) . ?
Co2 N4 1.903(5) . ?
Co2 O12 1.908(4) . ?
Co2 O2 1.918(4) . ?
Co2 O4 1.952(3) . ?
Co2 Co3 2.9244(11) . ?
Co1 O11 1.946(4) 2_665 ?
Co1 O13 1.949(4) . ?
Co1 O12 1.964(4) . ?
Co1 O16 2.024(4) 2_665 ?
Co3 O4 1.883(4) . ?
Co3 O3 1.886(4) . ?
Co3 N3 1.903(4) . ?
Co3 O13 1.907(4) . ?
Co3 O14 1.920(4) . ?
Co3 O2 1.934(3) . ?
O12 C12 1.420(7) . ?
O4 C6B 1.352(10) . ?
O4 C6A 1.364(10) . ?
O3 C1 1.399(6) . ?
O1 C7 1.427(6) . ?
O11 C9 1.400(7) . ?
O11 Co1 1.947(4) 2_665 ?
O13 C4 1.413(6) . ?
O15 C13 1.247(6) . ?
O17 C15 1.269(6) . ?
O14 C13 1.273(7) . ?
O5 N2 1.247(6) . ?
O16 C15 1.235(7) . ?
O16 Co1 2.024(4) 2_665 ?
O6 N2 1.266(6) . ?
O9 N1 1.249(7) . ?
N3 C5 1.478(8) . ?
N3 C2 1.485(8) . ?
N3 C3 1.486(7) . ?
N4 C8 1.476(7) . ?
N4 C11 1.489(7) . ?
N4 C10 1.503(7) . ?
O8 N1 1.255(7) . ?
O10 N1 1.221(7) . ?
N2 O7 1.207(6) . ?
C7 C8 1.513(9) . ?
C7 H7A 0.9700 . ?
C7 H7B 0.9700 . ?
C1 C2 1.528(8) . ?
C1 H1A 0.9700 . ?
C1 H1B 0.9700 . ?
C13 C14 1.504(8) . ?
C15 C16 1.483(8) . ?
C8 H8A 0.9700 . ?
C8 H8B 0.9700 . ?
C12 C11 1.531(7) . ?
C12 H12A 0.9700 . ?
C12 H12B 0.9700 . ?
C3 C4 1.519(8) . ?
C3 H3A 0.9700 . ?
C3 H3B 0.9700 . ?
C10 C9 1.492(8) . ?
C10 H10A 0.9700 . ?
C10 H10B 0.9700 . ?
C11 H11A 0.9700 . ?
C11 H11B 0.9700 . ?
C2 H2A 0.9700 . ?
C2 H2B 0.9700 . ?
C4 H4A 0.9700 . ?
C4 H4B 0.9700 . ?
C9 H9A 0.9700 . ?
C9 H9B 0.9700 . ?
C5 C6B 1.576(11) . ?
C5 C6A 1.591(11) . ?
C5 H5A 0.9700 . ?
C5 H5B 0.9700 . ?
C14 H14A 0.9600 . ?
C14 H14B 0.9600 . ?
C14 H14C 0.9600 . ?
C16 H16A 0.9600 . ?
C16 H16B 0.9600 . ?
C16 H16C 0.9600 . ?
C18 N6 1.116(12) . ?
C18 C17 1.454(12) . ?
C17 H17A 0.9600 . ?
C17 H17B 0.9600 . ?
C17 H17C 0.9600 . ?
N5 C19 1.130(12) . ?
C6A H6A1 0.9700 . ?
C6A H6A2 0.9700 . ?
C6B H6B1 0.9700 . ?
C6B H6B2 0.9700 . ?
C20 C19 1.430(12) . ?
C20 H20A 0.9600 . ?
C20 H20B 0.9600 . ?
C20 H20C 0.9600 . ?
O2 H2 0.8745 . ?

loop_
_geom_torsion_atom_site_label_1
_geom_torsion_atom_site_label_2
_geom_torsion_atom_site_label_3
_geom_torsion_atom_site_label_4
_geom_torsion
_geom_torsion_site_symmetry_1
_geom_torsion_site_symmetry_2
_geom_torsion_site_symmetry_3
_geom_torsion_site_symmetry_4
_geom_torsion_publ_flag
O3 Co3 O4 C6B 107.4(6) . . . . ?
N3 Co3 O4 C6B 22.0(6) . . . . ?
O13 Co3 O4 C6B -65.4(6) . . . . ?
O2 Co3 O4 C6B -162.4(6) . . . . ?
Co2 Co3 O4 C6B -161.1(7) . . . . ?
Dy1 Co3 O4 C6B 149.1(6) . . . . ?
O3 Co3 O4 C6A 54.7(6) . . . . ?
N3 Co3 O4 C6A -30.7(6) . . . . ?
O13 Co3 O4 C6A -118.1(6) . . . . ?
O2 Co3 O4 C6A 144.9(6) . . . . ?
Co2 Co3 O4 C6A 146.2(6) . . . . ?
Dy1 Co3 O4 C6A 96.4(6) . . . . ?
O3 Co3 O4 Co2 -91.49(18) . . . . ?
N3 Co3 O4 Co2 -176.9(2) . . . . ?
O13 Co3 O4 Co2 95.67(18) . . . . ?
O2 Co3 O4 Co2 -1.34(17) . . . . ?
Dy1 Co3 O4 Co2 -49.84(15) . . . . ?
O4 Co3 O3 C1 -94.0(5) . . . . ?
N3 Co3 O3 C1 -5.9(5) . . . . ?
O14 Co3 O3 C1 88.9(5) . . . . ?
O2 Co3 O3 C1 -175.6(5) . . . . ?
Co2 Co3 O3 C1 -135.2(5) . . . . ?
Dy1 Co3 O3 C1 174.3(6) . . . . ?
O4 Co3 O3 Dy1 91.73(18) . . . . ?
N3 Co3 O3 Dy1 179.8(2) . . . . ?
O14 Co3 O3 Dy1 -85.39(19) . . . . ?
O2 Co3 O3 Dy1 10.14(18) . . . . ?
Co2 Co3 O3 Dy1 50.51(16) . . . . ?
O11 Co2 O1 C7 -94.1(4) . . . . ?
N4 Co2 O1 C7 -6.6(4) . . . . ?
O2 Co2 O1 C7 173.5(4) . . . . ?
O4 Co2 O1 C7 93.4(4) . . . . ?
Co3 Co2 O1 C7 132.8(4) . . . . ?
Dy1 Co2 O1 C7 177.3(4) . . . . ?
O11 Co2 O1 Dy1 88.62(18) . . . . ?
N4 Co2 O1 Dy1 176.08(19) . . . . ?
O2 Co2 O1 Dy1 -3.79(16) . . . . ?
O4 Co2 O1 Dy1 -83.97(18) . . . . ?
Co3 Co2 O1 Dy1 -44.57(13) . . . . ?
O1 Co2 O11 C9 67.5(4) . . . . ?
N4 Co2 O11 C9 -21.1(4) . . . . ?
O12 Co2 O11 C9 -108.1(4) . . . . ?
O2 Co2 O11 C9 153.2(4) . . . . ?
Co3 Co2 O11 C9 157.2(4) . . . . ?
Dy1 Co2 O11 C9 107.8(4) . . . . ?
O1 Co2 O11 Co1 -89.8(3) . . . 2_665 ?
N4 Co2 O11 Co1 -178.3(3) . . . 2_665 ?
O12 Co2 O11 Co1 94.6(3) . . . 2_665 ?
O2 Co2 O11 Co1 -4.1(3) . . . 2_665 ?
Co3 Co2 O11 Co1 0.0(4) . . . 2_665 ?
Dy1 Co2 O11 Co1 -49.5(3) . . . 2_665 ?
Dy1 O5 N2 O7 178.8(6) . . . . ?
Dy1 O5 N2 O6 -0.4(6) . . . . ?
Dy1 O6 N2 O7 -178.9(6) . . . . ?
Dy1 O6 N2 O5 0.4(6) . . . . ?
Dy1 O9 N1 O10 178.3(5) . . . . ?
Dy1 O9 N1 O8 -1.9(6) . . . . ?
Dy1 O8 N1 O10 -178.3(5) . . . . ?
Dy1 O8 N1 O9 2.0(6) . . . . ?
Co2 O1 C7 C8 -15.2(6) . . . . ?
Dy1 O1 C7 C8 160.9(4) . . . . ?
Co3 O3 C1 C2 -19.2(7) . . . . ?
Dy1 O3 C1 C2 152.0(5) . . . . ?
Dy1 O15 C13 O14 -18.5(9) . . . . ?
Dy1 O15 C13 C14 162.0(5) . . . . ?
Co3 O14 C13 O15 -1.7(9) . . . . ?
Co3 O14 C13 C14 177.8(4) . . . . ?
Co1 O16 C15 O17 -1.2(7) 2_665 . . . ?
Co1 O16 C15 C16 -179.8(5) 2_665 . . . ?
Dy1 O17 C15 O16 143.5(6) . . . . ?
Dy1 O17 C15 C16 -38.0(11) . . . . ?
C11 N4 C8 C7 -155.2(5) . . . . ?
C10 N4 C8 C7 78.2(6) . . . . ?
Co2 N4 C8 C7 -40.2(6) . . . . ?
O1 C7 C8 N4 36.9(7) . . . . ?
Co2 O12 C12 C11 13.5(6) . . . . ?
Co1 O12 C12 C11 -132.5(4) . . . . ?
C5 N3 C3 C4 -72.3(6) . . . . ?
C2 N3 C3 C4 160.7(5) . . . . ?
Co3 N3 C3 C4 45.2(6) . . . . ?
C8 N4 C10 C9 -93.1(6) . . . . ?
C11 N4 C10 C9 138.4(5) . . . . ?
Co2 N4 C10 C9 23.3(6) . . . . ?
C8 N4 C11 C12 159.6(5) . . . . ?
C10 N4 C11 C12 -72.7(6) . . . . ?
Co2 N4 C11 C12 44.5(5) . . . . ?
O12 C12 C11 N4 -38.2(7) . . . . ?
C5 N3 C2 C1 71.1(6) . . . . ?
C3 N3 C2 C1 -160.9(5) . . . . ?
Co3 N3 C2 C1 -46.0(6) . . . . ?
O3 C1 C2 N3 42.2(7) . . . . ?
Co3 O13 C4 C3 22.9(7) . . . . ?
Co1 O13 C4 C3 166.5(4) . . . . ?
N3 C3 C4 O13 -45.1(7) . . . . ?
Co2 O11 C9 C10 38.7(7) . . . . ?
Co1 O11 C9 C10 -159.8(4) 2_665 . . . ?
N4 C10 C9 O11 -40.3(7) . . . . ?
C2 N3 C5 C6B -139.0(7) . . . . ?
C3 N3 C5 C6B 93.2(7) . . . . ?
Co3 N3 C5 C6B -22.8(7) . . . . ?
C2 N3 C5 C6A -94.6(7) . . . . ?
C3 N3 C5 C6A 137.6(7) . . . . ?
Co3 N3 C5 C6A 21.6(7) . . . . ?
Co3 O4 C6A C5 47.1(9) . . . . ?
Co2 O4 C6A C5 174.7(4) . . . . ?
N3 C5 C6A O4 -45.4(11) . . . . ?
Co3 O4 C6B C5 -37.8(9) . . . . ?
Co2 O4 C6B C5 174.3(5) . . . . ?
N3 C5 C6B O4 39.7(10) . . . . ?
